data_9005293
loop_
_publ_author_name
'Lucchesi, S.'
'Russo, U.'
'Della Giusta, A.'

_publ_section_title
;
 Crystal chemistry and cation distribution in some
 Mn-rich natural and synthetic spinels
 Sample: JBS3
;
_journal_name_full 'European Journal of Mineralogy'
_journal_page_first 31
_journal_page_last 42
_journal_volume 9
_journal_year 1997
_chemical_formula_sum 'Fe2.068 Mg0.475 Mn0.446 O4 Ti0.002 Zn0.006'
_chemical_name_mineral Jacobsite
_space_group_IT_number 227
_symmetry_space_group_name_Hall '-F 4vw 2vw 3'
_symmetry_space_group_name_H-M 'F d -3 m :2'
_cell_angle_alpha 90
_cell_angle_beta 90
_cell_angle_gamma 90
_cell_length_a 8.4454
_cell_length_b 8.4454
_cell_length_c 8.4454
_cell_formula_units_Z 8
_cell_volume 602.366
_database_code_amcsd 0006639
_exptl_crystal_density_diffrn 4.764
_cod_original_sg_symbol_H-M 'F d 3 m'
_cod_original_formula_sum 'Mg.475 Mn.446 Fe2.068 Zn.006 Ti.002 O4'
_cod_database_code 9005293

loop_
_space_group_symop_operation_xyz
x,y,z
x,1/2+y,1/2+z
1/2+x,y,1/2+z
1/2+x,1/2+y,z
3/4+z,1/2-x,1/4+y
3/4+z,-x,3/4+y
1/4+z,1/2-x,3/4+y
1/4+z,-x,1/4+y
3/4-y,1/2+z,1/4-x
3/4-y,+z,3/4-x
1/4-y,1/2+z,3/4-x
1/4-y,+z,1/4-x
3/4+x,1/2-y,1/4+z
3/4+x,-y,3/4+z
1/4+x,1/2-y,3/4+z
1/4+x,-y,1/4+z
3/4-z,1/2+x,1/4-y
3/4-z,+x,3/4-y
1/4-z,1/2+x,3/4-y
1/4-z,+x,1/4-y
3/4+y,1/2-z,1/4+x
3/4+y,-z,3/4+x
1/4+y,1/2-z,3/4+x
1/4+y,-z,1/4+x
3/4-x,1/2+y,1/4-z
3/4-x,+y,3/4-z
1/4-x,1/2+y,3/4-z
1/4-x,+y,1/4-z
1/2+x,3/4-z,1/4-y
1/2+x,1/4-z,3/4-y
+x,3/4-z,3/4-y
+x,1/4-z,1/4-y
1/2-z,3/4+y,1/4+x
1/2-z,1/4+y,3/4+x
-z,3/4+y,3/4+x
-z,1/4+y,1/4+x
1/2+y,3/4-x,1/4-z
1/2+y,1/4-x,3/4-z
+y,3/4-x,3/4-z
+y,1/4-x,1/4-z
1/2-x,3/4+z,1/4+y
1/2-x,1/4+z,3/4+y
-x,3/4+z,3/4+y
-x,1/4+z,1/4+y
1/2+z,3/4-y,1/4-x
1/2+z,1/4-y,3/4-x
+z,3/4-y,3/4-x
+z,1/4-y,1/4-x
1/2-y,3/4+x,1/4+z
1/2-y,1/4+x,3/4+z
-y,3/4+x,3/4+z
-y,1/4+x,1/4+z
x,1/2+z,1/2+y
x,+z,+y
1/2+x,1/2+z,+y
1/2+x,+z,1/2+y
-z,1/2-y,1/2-x
-z,-y,-x
1/2-z,1/2-y,-x
1/2-z,-y,1/2-x
y,1/2+x,1/2+z
y,+x,+z
1/2+y,1/2+x,+z
1/2+y,+x,1/2+z
-x,1/2-z,1/2-y
-x,-z,-y
1/2-x,1/2-z,-y
1/2-x,-z,1/2-y
z,1/2+y,1/2+x
z,+y,+x
1/2+z,1/2+y,+x
1/2+z,+y,1/2+x
-y,1/2-x,1/2-z
-y,-x,-z
1/2-y,1/2-x,-z
1/2-y,-x,1/2-z
3/4+z,1/4+x,1/2-y
3/4+z,3/4+x,-y
1/4+z,1/4+x,-y
1/4+z,3/4+x,1/2-y
3/4-y,1/4-z,1/2+x
3/4-y,3/4-z,+x
1/4-y,1/4-z,+x
1/4-y,3/4-z,1/2+x
3/4+x,1/4+y,1/2-z
3/4+x,3/4+y,-z
1/4+x,1/4+y,-z
1/4+x,3/4+y,1/2-z
3/4-z,1/4-x,1/2+y
3/4-z,3/4-x,+y
1/4-z,1/4-x,+y
1/4-z,3/4-x,1/2+y
3/4+y,1/4+z,1/2-x
3/4+y,3/4+z,-x
1/4+y,1/4+z,-x
1/4+y,3/4+z,1/2-x
3/4-x,1/4-y,1/2+z
3/4-x,3/4-y,+z
1/4-x,1/4-y,+z
1/4-x,3/4-y,1/2+z
-z,3/4+x,3/4+y
-z,1/4+x,1/4+y
1/2-z,3/4+x,1/4+y
1/2-z,1/4+x,3/4+y
y,3/4-z,3/4-x
y,1/4-z,1/4-x
1/2+y,3/4-z,1/4-x
1/2+y,1/4-z,3/4-x
-x,3/4+y,3/4+z
-x,1/4+y,1/4+z
1/2-x,3/4+y,1/4+z
1/2-x,1/4+y,3/4+z
z,3/4-x,3/4-y
z,1/4-x,1/4-y
1/2+z,3/4-x,1/4-y
1/2+z,1/4-x,3/4-y
-y,3/4+z,3/4+x
-y,1/4+z,1/4+x
1/2-y,3/4+z,1/4+x
1/2-y,1/4+z,3/4+x
x,3/4-y,3/4-z
x,1/4-y,1/4-z
1/2+x,3/4-y,1/4-z
1/2+x,1/4-y,3/4-z
1/4-x,1/2+z,3/4-y
1/4-x,+z,1/4-y
3/4-x,1/2+z,1/4-y
3/4-x,+z,3/4-y
1/4+z,1/2-y,3/4+x
1/4+z,-y,1/4+x
3/4+z,1/2-y,1/4+x
3/4+z,-y,3/4+x
1/4-y,1/2+x,3/4-z
1/4-y,+x,1/4-z
3/4-y,1/2+x,1/4-z
3/4-y,+x,3/4-z
1/4+x,1/2-z,3/4+y
1/4+x,-z,1/4+y
3/4+x,1/2-z,1/4+y
3/4+x,-z,3/4+y
1/4-z,1/2+y,3/4-x
1/4-z,+y,1/4-x
3/4-z,1/2+y,1/4-x
3/4-z,+y,3/4-x
1/4+y,1/2-x,3/4+z
1/4+y,-x,1/4+z
3/4+y,1/2-x,1/4+z
3/4+y,-x,3/4+z
3/4-x,3/4-z,y
3/4-x,1/4-z,1/2+y
1/4-x,3/4-z,1/2+y
1/4-x,1/4-z,y
3/4+z,3/4+y,-x
3/4+z,1/4+y,1/2-x
1/4+z,3/4+y,1/2-x
1/4+z,1/4+y,-x
3/4-y,3/4-x,z
3/4-y,1/4-x,1/2+z
1/4-y,3/4-x,1/2+z
1/4-y,1/4-x,z
3/4+x,3/4+z,-y
3/4+x,1/4+z,1/2-y
1/4+x,3/4+z,1/2-y
1/4+x,1/4+z,-y
3/4-z,3/4-y,x
3/4-z,1/4-y,1/2+x
1/4-z,3/4-y,1/2+x
1/4-z,1/4-y,x
3/4+y,3/4+x,-z
3/4+y,1/4+x,1/2-z
1/4+y,3/4+x,1/2-z
1/4+y,1/4+x,-z
-z,-x,-y
-z,1/2-x,1/2-y
1/2-z,-x,1/2-y
1/2-z,1/2-x,-y
y,z,x
y,1/2+z,1/2+x
1/2+y,z,1/2+x
1/2+y,1/2+z,x
-x,-y,-z
-x,1/2-y,1/2-z
1/2-x,-y,1/2-z
1/2-x,1/2-y,-z
z,x,y
z,1/2+x,1/2+y
1/2+z,x,1/2+y
1/2+z,1/2+x,y
-y,-z,-x
-y,1/2-z,1/2-x
1/2-y,-z,1/2-x
1/2-y,1/2-z,-x

loop_
_atom_site_label
_atom_site_fract_x
_atom_site_fract_y
_atom_site_fract_z
_atom_site_occupancy
_atom_site_U_iso_or_equiv
MgT 0.12500 0.12500 0.12500 0.02560 0.00890
MnT 0.12500 0.12500 0.12500 0.39680 0.00890
FeT 0.12500 0.12500 0.12500 0.57060 0.00890
ZnT 0.12500 0.12500 0.12500 0.00590 0.00890
MgM 0.50000 0.50000 0.50000 0.22470 0.00940
FeM 0.50000 0.50000 0.50000 0.74860 0.00940
MnM 0.50000 0.50000 0.50000 0.02470 0.00940
TiM 0.50000 0.50000 0.50000 0.00100 0.00940
O 0.25864 0.25864 0.25864 1.00000 0.01140

loop_
_cod_related_entry_id
_cod_related_entry_database
_cod_related_entry_code
1 AMCSD 0006639
